data_7155835
loop_
_publ_author_name
'Zhang, Yu'
'Sun, Jing'
'Shen, Guo-Liang'
'Yan, Chao Guo'

_publ_section_title
;
 Selective synthesis of tetrahydroimidazo[1,2-a]pyridine and pyrrolidine
 derivatives via One-pot two-step reaction
;
_journal_name_full 'Org. Biomol. Chem.'
_journal_paper_doi 10.1039/C7OB01860F
_journal_year 2017
_chemical_formula_moiety 'C21 H23 N3 O7'
_chemical_formula_sum 'C21 H23 N3 O7'
_chemical_formula_weight 429.42
_chemical_name_systematic
; 
 ? 
;
_space_group_IT_number 2
_symmetry_cell_setting triclinic
_symmetry_space_group_name_Hall '-P 1'
_symmetry_space_group_name_H-M 'P -1'
_atom_sites_solution_hydrogens geom
_atom_sites_solution_primary direct
_atom_sites_solution_secondary difmap
_audit_creation_method SHELXL-97
_audit_update_record
;
2017-06-17 deposited with the CCDC.
2017-08-18 downloaded from the CCDC.
;
_cell_angle_alpha 110.213(4)
_cell_angle_beta 92.129(4)
_cell_angle_gamma 94.620(4)
_cell_formula_units_Z 2
_cell_length_a 10.2898(13)
_cell_length_b 10.3345(13)
_cell_length_c 10.6805(16)
_cell_measurement_reflns_used 6088
_cell_measurement_temperature 296(2)
_cell_measurement_theta_max 27.22
_cell_measurement_theta_min 2.75
_cell_volume 1059.8(2)
_computing_cell_refinement 'Bruker SMART'
_computing_data_collection 'Bruker SMART'
_computing_data_reduction 'Bruker SAINT'
_computing_molecular_graphics 'Bruker SHELXTL'
_computing_publication_material 'Bruker SHELXTL'
_computing_structure_refinement 'SHELXL-97 (Sheldrick, 2008)'
_computing_structure_solution 'SHELXS-97 (Sheldrick, 2008)'
_diffrn_ambient_temperature 296(2)
_diffrn_measured_fraction_theta_full 0.991
_diffrn_measured_fraction_theta_max 0.991
_diffrn_measurement_device_type 'CCD area detector'
_diffrn_measurement_method 'phi and omega scans'
_diffrn_radiation_monochromator graphite
_diffrn_radiation_source 'fine-focus sealed tube'
_diffrn_radiation_type MoK\a
_diffrn_radiation_wavelength 0.71073
_diffrn_reflns_av_R_equivalents 0.0331
_diffrn_reflns_av_sigmaI/netI 0.0444
_diffrn_reflns_limit_h_max 13
_diffrn_reflns_limit_h_min -11
_diffrn_reflns_limit_k_max 12
_diffrn_reflns_limit_k_min -13
_diffrn_reflns_limit_l_max 13
_diffrn_reflns_limit_l_min -13
_diffrn_reflns_number 16275
_diffrn_reflns_theta_full 27.59
_diffrn_reflns_theta_max 27.59
_diffrn_reflns_theta_min 1.99
_exptl_absorpt_coefficient_mu 0.102
_exptl_absorpt_correction_T_max 0.978
_exptl_absorpt_correction_T_min 0.964
_exptl_absorpt_correction_type multi-scan
_exptl_absorpt_process_details sadabs
_exptl_crystal_colour colorless
_exptl_crystal_density_diffrn 1.346
_exptl_crystal_density_method 'not measured'
_exptl_crystal_description block
_exptl_crystal_F_000 452
_exptl_crystal_size_max 0.36
_exptl_crystal_size_mid 0.28
_exptl_crystal_size_min 0.22
_refine_diff_density_max 0.676
_refine_diff_density_min -0.291
_refine_diff_density_rms 0.105
_refine_ls_extinction_method none
_refine_ls_goodness_of_fit_ref 1.065
_refine_ls_hydrogen_treatment mixed
_refine_ls_matrix_type full
_refine_ls_number_parameters 288
_refine_ls_number_reflns 4888
_refine_ls_number_restraints 0
_refine_ls_restrained_S_all 1.065
_refine_ls_R_factor_all 0.1059
_refine_ls_R_factor_gt 0.0626
_refine_ls_shift/su_max 0.000
_refine_ls_shift/su_mean 0.000
_refine_ls_structure_factor_coef Fsqd
_refine_ls_weighting_details 'calc w=1/[\s^2^(Fo^2^)+(0.0764P)^2^+0.4936P] where P=(Fo^2^+2Fc^2^)/3'
_refine_ls_weighting_scheme calc
_refine_ls_wR_factor_gt 0.1462
_refine_ls_wR_factor_ref 0.1752
_reflns_number_gt 3265
_reflns_number_total 4888
_reflns_threshold_expression >2sigma(I)
_cod_data_source_file c7ob01860f2.cif
_cod_data_source_block 3d
_cod_database_code 7155835

loop_
_symmetry_equiv_pos_as_xyz
'x, y, z'
'-x, -y, -z'

loop_
_atom_site_label
_atom_site_type_symbol
_atom_site_fract_x
_atom_site_fract_y
_atom_site_fract_z
_atom_site_U_iso_or_equiv
_atom_site_adp_type
_atom_site_occupancy
_atom_site_symmetry_multiplicity
_atom_site_calc_flag
_atom_site_refinement_flags
C1 C 0.6958(2) 0.2755(2) 0.5381(2) 0.0371(5) Uani 1 1 d .
H1 H 0.6352 0.3260 0.5921 0.044 Uiso 1 1 calc R
C2 C 0.8093(2) 0.2512(3) 0.5957(3) 0.0450(6) Uani 1 1 d .
C3 C 0.7461(3) 0.3635(4) 0.8176(3) 0.0718(9) Uani 1 1 d .
H3A H 0.7267 0.4457 0.8011 0.108 Uiso 1 1 calc R
H3B H 0.7796 0.3879 0.9088 0.108 Uiso 1 1 calc R
H3C H 0.6680 0.3012 0.8018 0.108 Uiso 1 1 calc R
C4 C 0.8993(2) 0.1763(3) 0.5161(3) 0.0547(7) Uani 1 1 d .
H4 H 0.9758 0.1594 0.5544 0.066 Uiso 1 1 calc R
C5 C 0.8749(2) 0.1269(3) 0.3797(3) 0.0547(7) Uani 1 1 d .
H5 H 0.9361 0.0771 0.3261 0.066 Uiso 1 1 calc R
C6 C 0.7612(2) 0.1494(2) 0.3199(3) 0.0447(6) Uani 1 1 d .
H6 H 0.7458 0.1143 0.2273 0.054 Uiso 1 1 calc R
C7 C 0.6714(2) 0.2246(2) 0.3995(2) 0.0331(5) Uani 1 1 d .
C8 C 0.5432(2) 0.2524(2) 0.3451(2) 0.0307(4) Uani 1 1 d .
H8 H 0.5120 0.3300 0.4160 0.037 Uiso 1 1 calc R
C9 C 0.4317(2) 0.1308(2) 0.3068(2) 0.0317(5) Uani 1 1 d .
C10 C 0.3879(2) 0.1049(2) 0.4260(2) 0.0370(5) Uani 1 1 d .
C11 C 0.4733(2) 0.0012(2) 0.2125(2) 0.0371(5) Uani 1 1 d .
C12 C 0.5420(2) 0.2912(2) 0.2191(2) 0.0333(5) Uani 1 1 d .
H12 H 0.6001 0.2368 0.1551 0.040 Uiso 1 1 calc R
C13 C 0.5801(2) 0.4455(2) 0.2539(2) 0.0364(5) Uani 1 1 d .
C14 C 0.6307(3) 0.6192(3) 0.1572(4) 0.0776(10) Uani 1 1 d .
H14A H 0.5883 0.6262 0.0775 0.093 Uiso 1 1 calc R
H14B H 0.5864 0.6736 0.2335 0.093 Uiso 1 1 calc R
C15 C 0.7629(4) 0.6751(4) 0.1705(5) 0.1060(15) Uani 1 1 d .
H15A H 0.8033 0.6764 0.2534 0.159 Uiso 1 1 calc R
H15B H 0.7666 0.7679 0.1695 0.159 Uiso 1 1 calc R
H15C H 0.8084 0.6189 0.0975 0.159 Uiso 1 1 calc R
C16 C 0.3266(2) 0.1866(2) 0.2312(2) 0.0331(5) Uani 1 1 d .
C17 C 0.2404(2) 0.0654(2) 0.1289(2) 0.0378(5) Uani 1 1 d .
C18 C 0.0702(3) -0.1103(3) 0.1030(3) 0.0593(7) Uani 1 1 d .
H18A H 0.0001 -0.0760 0.0659 0.089 Uiso 1 1 calc R
H18B H 0.0351 -0.1639 0.1539 0.089 Uiso 1 1 calc R
H18C H 0.1170 -0.1677 0.0320 0.089 Uiso 1 1 calc R
C19 C 0.2441(2) 0.2832(2) 0.3323(2) 0.0413(5) Uani 1 1 d .
H19A H 0.2106 0.2369 0.3912 0.050 Uiso 1 1 calc R
H19B H 0.2993 0.3656 0.3866 0.050 Uiso 1 1 calc R
C20 C 0.1316(2) 0.3252(2) 0.2664(3) 0.0445(6) Uani 1 1 d .
C21 C -0.0480(3) 0.4574(3) 0.3080(4) 0.0742(9) Uani 1 1 d .
H21A H -0.0251 0.5039 0.2469 0.111 Uiso 1 1 calc R
H21B H -0.0885 0.5190 0.3819 0.111 Uiso 1 1 calc R
H21C H -0.1079 0.3770 0.2627 0.111 Uiso 1 1 calc R
N1 N 0.3567(2) 0.0899(2) 0.5208(2) 0.0601(6) Uani 1 1 d .
N2 N 0.4998(2) -0.0984(2) 0.1351(2) 0.0553(6) Uani 1 1 d .
N3 N 0.40569(19) 0.2605(2) 0.1622(2) 0.0402(5) Uani 1 1 d .
O1 O 0.84135(19) 0.2978(2) 0.73047(19) 0.0654(6) Uani 1 1 d .
O2 O 0.5709(2) 0.53124(18) 0.36073(19) 0.0674(6) Uani 1 1 d .
O3 O 0.6172(2) 0.47328(18) 0.14818(19) 0.0628(6) Uani 1 1 d .
O4 O 0.24974(18) 0.0281(2) 0.01097(17) 0.0591(5) Uani 1 1 d .
O5 O 0.15854(15) 0.00559(17) 0.18977(15) 0.0446(4) Uani 1 1 d .
O6 O 0.1009(2) 0.2824(2) 0.1492(2) 0.0725(6) Uani 1 1 d .
O7 O 0.06877(18) 0.41551(19) 0.35698(19) 0.0598(5) Uani 1 1 d .
H3D H 0.399(3) 0.216(3) 0.083(3) 0.049(8) Uiso 1 1 d .

loop_
_atom_site_aniso_label
_atom_site_aniso_U_11
_atom_site_aniso_U_22
_atom_site_aniso_U_33
_atom_site_aniso_U_23
_atom_site_aniso_U_13
_atom_site_aniso_U_12
C1 0.0365(12) 0.0332(11) 0.0415(13) 0.0137(10) 0.0012(9) 0.0012(9)
C2 0.0423(13) 0.0463(14) 0.0491(14) 0.0223(11) -0.0063(11) -0.0016(11)
C3 0.086(2) 0.080(2) 0.0483(17) 0.0215(16) -0.0033(16) 0.0114(18)
C4 0.0377(14) 0.0583(16) 0.0723(19) 0.0286(15) -0.0048(12) 0.0068(12)
C5 0.0402(14) 0.0532(16) 0.0706(19) 0.0187(14) 0.0140(12) 0.0133(11)
C6 0.0403(13) 0.0429(13) 0.0480(14) 0.0121(11) 0.0059(10) 0.0022(10)
C7 0.0326(11) 0.0282(10) 0.0380(12) 0.0125(9) 0.0007(9) -0.0019(8)
C8 0.0335(11) 0.0250(10) 0.0317(11) 0.0086(8) 0.0015(8) -0.0009(8)
C9 0.0343(11) 0.0271(10) 0.0316(11) 0.0086(8) 0.0025(8) -0.0009(8)
C10 0.0397(12) 0.0317(11) 0.0396(13) 0.0135(10) 0.0033(10) -0.0015(9)
C11 0.0381(12) 0.0299(12) 0.0426(13) 0.0129(10) 0.0045(9) -0.0019(9)
C12 0.0355(11) 0.0280(11) 0.0339(11) 0.0087(9) 0.0027(9) -0.0012(8)
C13 0.0361(12) 0.0300(11) 0.0432(13) 0.0136(10) 0.0029(9) -0.0001(9)
C14 0.093(2) 0.0479(17) 0.107(3) 0.0457(18) 0.023(2) 0.0012(16)
C15 0.069(2) 0.056(2) 0.197(5) 0.049(3) 0.019(3) -0.0013(17)
C16 0.0342(11) 0.0306(11) 0.0318(11) 0.0091(9) -0.0017(8) -0.0021(8)
C17 0.0357(12) 0.0368(12) 0.0364(13) 0.0088(10) -0.0016(9) -0.0021(9)
C18 0.0538(16) 0.0492(15) 0.0691(18) 0.0215(14) -0.0183(13) -0.0211(12)
C19 0.0421(13) 0.0378(12) 0.0378(12) 0.0060(10) -0.0037(10) 0.0041(10)
C20 0.0399(13) 0.0364(13) 0.0520(15) 0.0111(11) -0.0045(11) -0.0019(10)
C21 0.0496(17) 0.068(2) 0.108(3) 0.0318(19) 0.0016(16) 0.0217(15)
N1 0.0749(16) 0.0565(14) 0.0551(14) 0.0281(12) 0.0142(12) -0.0019(12)
N2 0.0632(14) 0.0360(12) 0.0602(14) 0.0082(11) 0.0125(11) 0.0029(10)
N3 0.0425(11) 0.0414(11) 0.0368(12) 0.0178(9) -0.0060(9) -0.0093(8)
O1 0.0616(12) 0.0874(15) 0.0491(11) 0.0275(10) -0.0132(9) 0.0094(11)
O2 0.1144(17) 0.0296(9) 0.0521(11) 0.0069(8) 0.0163(11) 0.0012(10)
O3 0.0910(15) 0.0385(10) 0.0671(12) 0.0271(9) 0.0294(11) 0.0030(9)
O4 0.0632(12) 0.0651(12) 0.0325(10) 0.0019(8) 0.0003(8) -0.0185(9)
O5 0.0399(9) 0.0458(9) 0.0435(9) 0.0141(8) -0.0040(7) -0.0117(7)
O6 0.0695(13) 0.0800(14) 0.0548(12) 0.0061(10) -0.0213(10) 0.0231(11)
O7 0.0516(11) 0.0585(12) 0.0658(12) 0.0145(10) 0.0023(9) 0.0203(9)

loop_
_atom_type_symbol
_atom_type_description
_atom_type_scat_dispersion_real
_atom_type_scat_dispersion_imag
_atom_type_scat_source
C C 0.0033 0.0016 'International Tables Vol C Tables 4.2.6.8 and 6.1.1.4'
H H 0.0000 0.0000 'International Tables Vol C Tables 4.2.6.8 and 6.1.1.4'
N N 0.0061 0.0033 'International Tables Vol C Tables 4.2.6.8 and 6.1.1.4'
O O 0.0106 0.0060 'International Tables Vol C Tables 4.2.6.8 and 6.1.1.4'

loop_
_geom_angle_atom_site_label_1
_geom_angle_atom_site_label_2
_geom_angle_atom_site_label_3
_geom_angle
C2 C1 C7 120.4(2)
C2 C1 H1 119.8
C7 C1 H1 119.8
O1 C2 C4 115.8(2)
O1 C2 C1 124.3(2)
C4 C2 C1 120.0(2)
O1 C3 H3A 109.5
O1 C3 H3B 109.5
H3A C3 H3B 109.5
O1 C3 H3C 109.5
H3A C3 H3C 109.5
H3B C3 H3C 109.5
C5 C4 C2 119.3(2)
C5 C4 H4 120.4
C2 C4 H4 120.4
C4 C5 C6 121.7(2)
C4 C5 H5 119.2
C6 C5 H5 119.2
C7 C6 C5 119.0(2)
C7 C6 H6 120.5
C5 C6 H6 120.5
C6 C7 C1 119.6(2)
C6 C7 C8 123.4(2)
C1 C7 C8 116.95(19)
C7 C8 C12 118.54(17)
C7 C8 C9 115.82(16)
C12 C8 C9 101.77(15)
C7 C8 H8 106.6
C12 C8 H8 106.6
C9 C8 H8 106.6
C10 C9 C11 108.78(17)
C10 C9 C8 111.07(17)
C11 C9 C8 111.89(17)
C10 C9 C16 115.10(17)
C11 C9 C16 108.94(17)
C8 C9 C16 100.95(15)
N1 C10 C9 177.2(2)
N2 C11 C9 176.2(3)
N3 C12 C13 107.90(17)
N3 C12 C8 105.94(16)
C13 C12 C8 110.99(17)
N3 C12 H12 110.6
C13 C12 H12 110.6
C8 C12 H12 110.6
O2 C13 O3 124.2(2)
O2 C13 C12 124.5(2)
O3 C13 C12 111.23(19)
C15 C14 O3 112.6(3)
C15 C14 H14A 109.1
O3 C14 H14A 109.1
C15 C14 H14B 109.1
O3 C14 H14B 109.1
H14A C14 H14B 107.8
C14 C15 H15A 109.5
C14 C15 H15B 109.5
H15A C15 H15B 109.5
C14 C15 H15C 109.5
H15A C15 H15C 109.5
H15B C15 H15C 109.5
N3 C16 C19 111.70(18)
N3 C16 C17 109.84(18)
C19 C16 C17 111.14(17)
N3 C16 C9 103.47(16)
C19 C16 C9 110.02(17)
C17 C16 C9 110.42(17)
O4 C17 O5 125.1(2)
O4 C17 C16 124.2(2)
O5 C17 C16 110.69(18)
O5 C18 H18A 109.5
O5 C18 H18B 109.5
H18A C18 H18B 109.5
O5 C18 H18C 109.5
H18A C18 H18C 109.5
H18B C18 H18C 109.5
C20 C19 C16 112.60(19)
C20 C19 H19A 109.1
C16 C19 H19A 109.1
C20 C19 H19B 109.1
C16 C19 H19B 109.1
H19A C19 H19B 107.8
O6 C20 O7 124.1(2)
O6 C20 C19 125.5(2)
O7 C20 C19 110.3(2)
O7 C21 H21A 109.5
O7 C21 H21B 109.5
H21A C21 H21B 109.5
O7 C21 H21C 109.5
H21A C21 H21C 109.5
H21B C21 H21C 109.5
C16 N3 C12 111.03(17)
C16 N3 H3D 108.8(19)
C12 N3 H3D 113.1(19)
C2 O1 C3 117.9(2)
C13 O3 C14 118.0(2)
C17 O5 C18 115.95(19)
C20 O7 C21 116.1(2)

loop_
_geom_bond_atom_site_label_1
_geom_bond_atom_site_label_2
_geom_bond_distance
C1 C2 1.381(3)
C1 C7 1.395(3)
C1 H1 0.9300
C2 O1 1.368(3)
C2 C4 1.378(4)
C3 O1 1.423(4)
C3 H3A 0.9600
C3 H3B 0.9600
C3 H3C 0.9600
C4 C5 1.373(4)
C4 H4 0.9300
C5 C6 1.386(4)
C5 H5 0.9300
C6 C7 1.378(3)
C6 H6 0.9300
C7 C8 1.509(3)
C8 C12 1.531(3)
C8 C9 1.563(3)
C8 H8 0.9800
C9 C10 1.468(3)
C9 C11 1.477(3)
C9 C16 1.585(3)
C10 N1 1.130(3)
C11 N2 1.136(3)
C12 N3 1.473(3)
C12 C13 1.521(3)
C12 H12 0.9800
C13 O2 1.191(3)
C13 O3 1.319(3)
C14 C15 1.417(5)
C14 O3 1.472(3)
C14 H14A 0.9700
C14 H14B 0.9700
C15 H15A 0.9600
C15 H15B 0.9600
C15 H15C 0.9600
C16 N3 1.457(3)
C16 C19 1.530(3)
C16 C17 1.534(3)
C17 O4 1.193(3)
C17 O5 1.322(3)
C18 O5 1.454(3)
C18 H18A 0.9600
C18 H18B 0.9600
C18 H18C 0.9600
C19 C20 1.501(3)
C19 H19A 0.9700
C19 H19B 0.9700
C20 O6 1.195(3)
C20 O7 1.321(3)
C21 O7 1.449(3)
C21 H21A 0.9600
C21 H21B 0.9600
C21 H21C 0.9600
N3 H3D 0.81(3)
